data_1548941
loop_
_publ_author_name
'Carreras, Lucas'
'Serrano-Torn\'e, Marta'
'van Leeuwen, Piet W. N. M.'
'Vidal-Ferran, Anton'

_publ_section_title
;
 <b>XBphos-Rh</b>: a halogen-bond assembled supramolecular catalyst.
;
_journal_issue 15
_journal_name_full 'Chemical science'
_journal_page_first 3644
_journal_page_last 3648
_journal_paper_doi 10.1039/c8sc00233a
_journal_volume 9
_journal_year 2018
_chemical_formula_sum 'C69.17 H38.35 B Cl2.35 F28 I N Na0 O P2 Rh'
_chemical_formula_weight 1817.21
_chemical_name_common XBphos-Rh
_chemical_name_systematic LCAR666
_space_group_IT_number 2
_space_group_name_Hall '-P 1'
_space_group_name_H-M_alt 'P -1'
_symmetry_cell_setting triclinic
_symmetry_space_group_name_Hall '-P 1'
_symmetry_space_group_name_H-M 'P -1'
_atom_sites_solution_hydrogens geom
_audit_creation_method SHELXL-2014/7
_audit_update_record
;
2018-01-09 deposited with the CCDC.
2018-02-19 downloaded from the CCDC.
;
_cell_angle_alpha 77.6077(15)
_cell_angle_beta 73.1860(18)
_cell_angle_gamma 88.3450(14)
_cell_formula_units_Z 2
_cell_length_a 12.9788(3)
_cell_length_b 15.9249(2)
_cell_length_c 18.4205(4)
_cell_measurement_reflns_used 59513
_cell_measurement_temperature 90(2)
_cell_measurement_theta_max 29.171
_cell_measurement_theta_min 2.366
_cell_volume 3557.34(13)
_computing_cell_refinement 'CrysAlisPro 1.171.38.37f (Rigaku OD, 2015)'
_computing_data_collection 'CrystalClear-SM Expert 2.1 b29 (Rigaku, 2013)'
_computing_data_reduction 'CrysAlisPro 1.171.38.37f (Rigaku OD, 2015)'
_computing_molecular_graphics
;
 SHELXle: C.B. Huebschle, G.M. Sheldrick & B. Dittrich
 J.Appl.Cryst. (2011) 44, 1281-1284.
;
_computing_publication_material 'XCIF, SHELXL-2014/7 (Sheldrick, 2014)'
_computing_structure_refinement 'SHELXL-2014/7 (Sheldrick, 2014)'
_computing_structure_solution 'SHELXT V2014/4 (Sheldrick 2014)'
_diffrn_ambient_temperature 90(2)
_diffrn_detector_area_resol_mean 5.8140
_diffrn_detector_type 'PILATUS 200K'
_diffrn_measured_fraction_theta_full 0.999
_diffrn_measured_fraction_theta_max 0.869
_diffrn_measurement_device_type '1/4chi goniometer'
_diffrn_measurement_method
;
 Fullsphere data collection, phi and omega scans
;
_diffrn_measurement_specimen_support 'magnetic support with MicroMount'
_diffrn_radiation_monochromator 'Confocal Max Flux optic'
_diffrn_radiation_type MoK\a
_diffrn_radiation_wavelength 0.7107
_diffrn_reflns_av_R_equivalents 0.0335
_diffrn_reflns_av_unetI/netI 0.0365
_diffrn_reflns_Laue_measured_fraction_full 0.999
_diffrn_reflns_Laue_measured_fraction_max 0.869
_diffrn_reflns_limit_h_max 14
_diffrn_reflns_limit_h_min -17
_diffrn_reflns_limit_k_max 21
_diffrn_reflns_limit_k_min -21
_diffrn_reflns_limit_l_max 25
_diffrn_reflns_limit_l_min -23
_diffrn_reflns_number 59513
_diffrn_reflns_point_group_measured_fraction_full 0.999
_diffrn_reflns_point_group_measured_fraction_max 0.869
_diffrn_reflns_theta_full 25.242
_diffrn_reflns_theta_max 29.171
_diffrn_reflns_theta_min 2.366
_diffrn_source 'Microfocus rotating anode X-ray tube'
_diffrn_source_current 24
_diffrn_source_power 50
_diffrn_source_size '0.2 mm x 0.2 mm fine focus'
_diffrn_source_type 'Rigaku MicroMax-007HF'
_exptl_absorpt_coefficient_mu 0.925
_exptl_absorpt_correction_T_max 0.982
_exptl_absorpt_correction_T_min 0.755
_exptl_absorpt_correction_type multi-scan
_exptl_absorpt_process_details
; 
 CrystalClear-SM Expert 2.1 b29 (Rigaku, 2013)
;
_exptl_crystal_colour orange
_exptl_crystal_density_diffrn 1.697
_exptl_crystal_description block
_exptl_crystal_F_000 1787
_exptl_crystal_size_max 0.10
_exptl_crystal_size_mid 0.10
_exptl_crystal_size_min 0.05
_refine_diff_density_max 2.624
_refine_diff_density_min -1.525
_refine_diff_density_rms 0.150
_refine_ls_extinction_method none
_refine_ls_goodness_of_fit_ref 1.179
_refine_ls_hydrogen_treatment constr
_refine_ls_matrix_type full
_refine_ls_number_parameters 1431
_refine_ls_number_reflns 16710
_refine_ls_number_restraints 1998
_refine_ls_restrained_S_all 1.154
_refine_ls_R_factor_all 0.0998
_refine_ls_R_factor_gt 0.0862
_refine_ls_shift/su_max 0.001
_refine_ls_shift/su_mean 0.000
_refine_ls_structure_factor_coef Fsqd
_refine_ls_weighting_details 'w=1/[\s^2^(Fo^2^)+(0.0518P)^2^+35.6766P] where P=(Fo^2^+2Fc^2^)/3'
_refine_ls_weighting_scheme calc
_refine_ls_wR_factor_gt 0.2044
_refine_ls_wR_factor_ref 0.2106
_reflns_Friedel_coverage 0.000
_reflns_number_gt 14215
_reflns_number_total 16710
_reflns_threshold_expression 'I > 2\s(I)'
_cod_data_source_file c8sc00233a2.cif
_cod_data_source_block LCAR666
_cod_depositor_comments
;
The following automatic conversions were performed:

'_symmetry_cell_setting' value 'Triclinic' changed to 'triclinic'
according to
/home/data/users/saulius/crontab/automatic-downloads/rss-feeds/RSC/lib/dictionaries/cif_core.dic
dictionary named 'cif_core.dic' version 2.4.2 from 2011-04-26.

'_exptl_absorpt_correction_type' value 'Multi-scan' changed to
'multi-scan' according to
/home/data/users/saulius/crontab/automatic-downloads/rss-feeds/RSC/lib/dictionaries/cif_core.dic
dictionary named 'cif_core.dic' version 2.4.2 from 2011-04-26.

Automatic conversion script
Id: cif_fix_values 4973 2017-02-22 13:04:09Z antanas 

 Adding full bibliography for 1548941--1548942.cif.
;
_cod_original_cell_volume 3557.34(12)
_cod_original_sg_symbol_H-M P-1
_cod_database_code 1548941
_shelx_shelxl_version_number 2014/7
_shelx_space_group_comment
;
The symmetry employed for this shelxl refinement is uniquely defined
by the following loop, which should always be used as a source of
symmetry information in preference to the above space-group names.
They are only intended as comments.
;
_shelx_estimated_absorpt_t_min 0.964
_shelx_estimated_absorpt_t_max 0.982

loop_
_space_group_symop_operation_xyz
'x, y, z'
'-x, -y, -z'

loop_
_atom_site_label
_atom_site_type_symbol
_atom_site_fract_x
_atom_site_fract_y
_atom_site_fract_z
_atom_site_U_iso_or_equiv
_atom_site_adp_type
_atom_site_occupancy
_atom_site_site_symmetry_order
_atom_site_calc_flag
_atom_site_refinement_flags_posn
_atom_site_refinement_flags_adp
_atom_site_refinement_flags_occupancy
_atom_site_disorder_assembly
_atom_site_disorder_group
Rh1 Rh 0.20982(4) 0.16777(3) 0.75266(3) 0.02518(14) Uani 1 1 d . . . . .
P1 P 0.21445(13) 0.31567(10) 0.71800(10) 0.0234(3) Uani 1 1 d . . . . .
P2 P 0.20024(14) 0.01866(11) 0.78313(13) 0.0362(4) Uani 1 1 d . . . . .
I1 I 0.07719(4) 0.17561(3) 0.88373(3) 0.02502(16) Uani 0.7736(17) 1 d D U P A 1
C1 C 0.1103(8) 0.3610(7) 0.7877(6) 0.0198(16) Uani 0.7736(17) 1 d D U P A 1
C2 C 0.0933(8) 0.4494(6) 0.7743(5) 0.0235(17) Uani 0.7736(17) 1 d D U P A 1
C3 C 0.0133(8) 0.4845(6) 0.8253(5) 0.0269(16) Uani 0.7736(17) 1 d D U P A 1
C4 C -0.0526(9) 0.4336(6) 0.8919(6) 0.0293(17) Uani 0.7736(17) 1 d D U P A 1
C5 C -0.0370(10) 0.3459(6) 0.9054(7) 0.0285(17) Uani 0.7736(17) 1 d D U P A 1
C6 C 0.0434(11) 0.3102(6) 0.8553(8) 0.0235(15) Uani 0.7736(17) 1 d D U P A 1
F1 F 0.1540(4) 0.5048(3) 0.7137(3) 0.0306(11) Uani 0.7736(17) 1 d D U P A 1
F2 F -0.0044(5) 0.5667(3) 0.8143(3) 0.0382(12) Uani 0.7736(17) 1 d D U P A 1
F3 F -0.1319(4) 0.4597(4) 0.9417(3) 0.0400(13) Uani 0.7736(17) 1 d D U P A 1
F4 F -0.0963(4) 0.2887(3) 0.9686(3) 0.0387(12) Uani 0.7736(17) 1 d D U P A 1
C13 C 0.1832(9) 0.3549(6) 0.6246(5) 0.0265(15) Uani 0.7736(17) 1 d D U P A 1
C14 C 0.2224(9) 0.4337(6) 0.5754(5) 0.0349(18) Uani 0.7736(17) 1 d D U P A 1
H14 H 0.2714 0.4670 0.5862 0.042 Uiso 0.7736(17) 1 calc R U P A 1
C15 C 0.1874(10) 0.4620(6) 0.5100(6) 0.0418(19) Uani 0.7736(17) 1 d D U P A 1
H15 H 0.2126 0.5150 0.4773 0.050 Uiso 0.7736(17) 1 calc R U P A 1
C16 C 0.1155(11) 0.4123(7) 0.4928(7) 0.0426(18) Uani 0.7736(17) 1 d D U P A 1
H16 H 0.0907 0.4327 0.4499 0.051 Uiso 0.7736(17) 1 calc R U P A 1
C17 C 0.0810(10) 0.3322(6) 0.5397(6) 0.0382(18) Uani 0.7736(17) 1 d D U P A 1
H17 H 0.0336 0.2982 0.5280 0.046 Uiso 0.7736(17) 1 calc R U P A 1
C18 C 0.1171(16) 0.3026(7) 0.6045(9) 0.0320(16) Uani 0.7736(17) 1 d D U P A 1
H18 H 0.0969 0.2475 0.6344 0.038 Uiso 0.7736(17) 1 calc R U P A 1
C19 C 0.0749(8) -0.0251(6) 0.7757(6) 0.0304(17) Uani 0.7736(17) 1 d D U P A 1
C20 C 0.0109(9) 0.0270(7) 0.7382(7) 0.0392(19) Uani 0.7736(17) 1 d D U P A 1
H20 H 0.0283 0.0854 0.7190 0.047 Uiso 0.7736(17) 1 calc R U P A 1
C21 C -0.0799(10) -0.0091(8) 0.7297(7) 0.047(2) Uani 0.7736(17) 1 d D U P A 1
H21 H -0.1227 0.0250 0.7032 0.057 Uiso 0.7736(17) 1 calc R U P A 1
C22 C -0.1072(9) -0.0957(7) 0.7603(7) 0.0455(19) Uani 0.7736(17) 1 d D U P A 1
H22 H -0.1681 -0.1192 0.7541 0.055 Uiso 0.7736(17) 1 calc R U P A 1
C23 C -0.0457(9) -0.1468(7) 0.7995(7) 0.0420(18) Uani 0.7736(17) 1 d D U P A 1
H23 H -0.0656 -0.2044 0.8208 0.050 Uiso 0.7736(17) 1 calc R U P A 1
C24 C 0.0460(8) -0.1130(7) 0.8074(6) 0.0395(17) Uani 0.7736(17) 1 d D U P A 1
H24 H 0.0886 -0.1478 0.8335 0.047 Uiso 0.7736(17) 1 calc R U P A 1
C31 C 0.2055(8) -0.0283(6) 0.8783(6) 0.0347(17) Uani 0.7736(17) 1 d D U P A 1
C32 C 0.2611(10) -0.1013(7) 0.8980(7) 0.046(2) Uani 0.7736(17) 1 d D U P A 1
H32 H 0.2994 -0.1309 0.8608 0.055 Uiso 0.7736(17) 1 calc R U P A 1
C33 C 0.2569(10) -0.1290(8) 0.9775(8) 0.054(2) Uani 0.7736(17) 1 d D U P A 1
H33 H 0.2920 -0.1783 0.9931 0.064 Uiso 0.7736(17) 1 calc R U P A 1
C34 C 0.2027(10) -0.0846(8) 1.0304(7) 0.051(2) Uani 0.7736(17) 1 d D U P A 1
H34 H 0.2025 -0.1011 1.0820 0.061 Uiso 0.7736(17) 1 calc R U P A 1
C35 C 0.1473(9) -0.0137(7) 1.0059(7) 0.0443(19) Uani 0.7736(17) 1 d D U P A 1
H35 H 0.1080 0.0161 1.0425 0.053 Uiso 0.7736(17) 1 calc R U P A 1
N2 N 0.1479(7) 0.0139(5) 0.9314(5) 0.0372(17) Uani 0.7736(17) 1 d D U P A 1
C36 C 0.2988(7) 0.1631(5) 0.6536(5) 0.0288(17) Uani 0.7736(17) 1 d D U P A 1
O1 O 0.3532(6) 0.1602(4) 0.5932(4) 0.0426(17) Uani 0.7736(17) 1 d D U P A 1
I1' I 0.0796(2) 0.17198(16) 0.67661(17) 0.0503(8) Uani 0.2264(17) 1 d D U P A 2
C1' C 0.190(3) 0.3523(15) 0.6336(16) 0.035(3) Uani 0.2264(17) 1 d D U P A 2
C2' C 0.213(3) 0.4379(13) 0.5931(17) 0.038(3) Uani 0.2264(17) 1 d D U P A 2
C3' C 0.183(4) 0.4687(14) 0.5267(18) 0.043(3) Uani 0.2264(17) 1 d D U P A 2
C4' C 0.131(4) 0.4153(15) 0.498(2) 0.045(3) Uani 0.2264(17) 1 d D U P A 2
C5' C 0.102(4) 0.3324(16) 0.541(2) 0.043(3) Uani 0.2264(17) 1 d D U P A 2
C6' C 0.124(6) 0.302(2) 0.611(3) 0.037(3) Uani 0.2264(17) 1 d D U P A 2
F1' F 0.2605(16) 0.4952(11) 0.6168(11) 0.048(4) Uani 0.2264(17) 1 d D U P A 2
F2' F 0.2042(19) 0.5473(10) 0.4869(12) 0.060(4) Uani 0.2264(17) 1 d D U P A 2
F3' F 0.0829(19) 0.4408(14) 0.4448(12) 0.061(4) Uani 0.2264(17) 1 d D U P A 2
F4' F 0.0332(19) 0.2796(13) 0.5268(13) 0.063(4) Uani 0.2264(17) 1 d D U P A 2
C13' C 0.119(3) 0.369(2) 0.7932(18) 0.023(3) Uani 0.2264(17) 1 d DG U P A 2
C14' C 0.097(2) 0.4552(19) 0.7907(14) 0.025(3) Uani 0.2264(17) 1 d DG U P A 2
H14' H 0.1415 0.4972 0.7520 0.030 Uiso 0.2264(17) 1 calc R U P A 2
C15' C 0.010(3) 0.4789(14) 0.8461(16) 0.028(3) Uani 0.2264(17) 1 d DG U P A 2
H15' H -0.0037 0.5368 0.8444 0.034 Uiso 0.2264(17) 1 calc R U P A 2
C16' C -0.055(2) 0.4162(18) 0.9040(16) 0.029(3) Uani 0.2264(17) 1 d DG U P A 2
H16' H -0.1136 0.4320 0.9410 0.035 Uiso 0.2264(17) 1 calc R U P A 2
C17' C -0.034(3) 0.3297(16) 0.907(2) 0.027(3) Uani 0.2264(17) 1 d DG U P A 2
H17' H -0.0783 0.2877 0.9453 0.032 Uiso 0.2264(17) 1 calc R U P A 2
C18' C 0.053(3) 0.3060(15) 0.851(2) 0.023(3) Uani 0.2264(17) 1 d DG U P A 2
H18' H 0.0669 0.2481 0.8528 0.028 Uiso 0.2264(17) 1 calc R U P A 2
C19' C 0.205(3) -0.022(2) 0.9037(15) 0.040(3) Uani 0.2264(17) 1 d D U P A 2
C20' C 0.149(3) 0.026(2) 0.9555(17) 0.040(3) Uani 0.2264(17) 1 d D U P A 2
H20' H 0.1101 0.0725 0.9392 0.048 Uiso 0.2264(17) 1 calc R U P A 2
C21' C 0.151(3) 0.004(2) 1.0324(15) 0.044(3) Uani 0.2264(17) 1 d D U P A 2
H21' H 0.1188 0.0393 1.0664 0.053 Uiso 0.2264(17) 1 calc R U P A 2
C22' C 0.200(3) -0.070(2) 1.0582(14) 0.047(3) Uani 0.2264(17) 1 d D U P A 2
H22' H 0.1903 -0.0901 1.1111 0.056 Uiso 0.2264(17) 1 calc R U P A 2
C23' C 0.262(3) -0.114(2) 1.0061(17) 0.047(3) Uani 0.2264(17) 1 d D U P A 2
H23' H 0.3055 -0.1567 1.0221 0.056 Uiso 0.2264(17) 1 calc R U P A 2
C24' C 0.260(3) -0.095(2) 0.9298(16) 0.045(3) Uani 0.2264(17) 1 d D U P A 2
H24' H 0.2944 -0.1294 0.8960 0.054 Uiso 0.2264(17) 1 calc R U P A 2
C31' C 0.081(3) -0.0357(18) 0.800(2) 0.037(3) Uani 0.2264(17) 1 d D U P A 2
C32' C 0.056(2) -0.1206(17) 0.8401(19) 0.037(3) Uani 0.2264(17) 1 d D U P A 2
H32' H 0.0907 -0.1471 0.8764 0.045 Uiso 0.2264(17) 1 calc R U P A 2
C33' C -0.024(3) -0.1648(15) 0.823(2) 0.040(3) Uani 0.2264(17) 1 d D U P A 2
H33' H -0.0336 -0.2241 0.8401 0.048 Uiso 0.2264(17) 1 calc R U P A 2
C34' C -0.086(3) -0.1217(18) 0.781(2) 0.040(3) Uani 0.2264(17) 1 d D U P A 2
H34' H -0.1409 -0.1500 0.7715 0.048 Uiso 0.2264(17) 1 calc R U P A 2
C35' C -0.066(2) -0.0341(17) 0.753(2) 0.043(3) Uani 0.2264(17) 1 d D U P A 2
H35' H -0.1143 -0.0025 0.7295 0.051 Uiso 0.2264(17) 1 calc R U P A 2
N2' N 0.021(3) 0.0071(15) 0.7569(19) 0.039(3) Uani 0.2264(17) 1 d D U P A 2
C36' C 0.293(3) 0.174(3) 0.822(2) 0.050(7) Uani 0.2264(17) 1 d D U P A 2
O1' O 0.3461(19) 0.1856(17) 0.8581(15) 0.051(5) Uani 0.2264(17) 1 d D U P A 2
C7 C 0.3413(5) 0.3674(4) 0.7091(4) 0.0230(12) Uani 1 1 d . . . . .
C8 C 0.3543(5) 0.4152(4) 0.7612(4) 0.0273(13) Uani 1 1 d . . . . .
H8 H 0.2957 0.4235 0.8019 0.033 Uiso 1 1 calc R U . . .
C9 C 0.4555(6) 0.4504(4) 0.7520(5) 0.0338(15) Uani 1 1 d . . . . .
H9 H 0.4645 0.4819 0.7869 0.041 Uiso 1 1 calc R U . . .
C10 C 0.5424(6) 0.4387(4) 0.6914(5) 0.0355(16) Uani 1 1 d . . . . .
H10 H 0.6097 0.4625 0.6854 0.043 Uiso 1 1 calc R U . . .
C11 C 0.5296(6) 0.3919(5) 0.6399(5) 0.0362(16) Uani 1 1 d . . . . .
H11 H 0.5884 0.3846 0.5990 0.043 Uiso 1 1 calc R U . . .
C12 C 0.4296(6) 0.3554(4) 0.6483(4) 0.0329(15) Uani 1 1 d . . . . .
H12 H 0.4217 0.3232 0.6136 0.040 Uiso 1 1 calc R U . . .
C25 C 0.3045(6) -0.0326(5) 0.7199(5) 0.044(2) Uani 1 1 d . . . . .
C26 C 0.2828(6) -0.0756(5) 0.6678(5) 0.046(2) Uani 1 1 d . . . . .
H26 H 0.2120 -0.0834 0.6680 0.056 Uiso 1 1 calc R U . . .
C27 C 0.3675(7) -0.1078(6) 0.6142(6) 0.054(2) Uani 1 1 d . . . . .
H27 H 0.3529 -0.1357 0.5786 0.065 Uiso 1 1 calc R U . . .
C28 C 0.4713(7) -0.0973(5) 0.6154(6) 0.054(2) Uani 1 1 d . . . . .
H28 H 0.5274 -0.1189 0.5809 0.065 Uiso 1 1 calc R U . . .
C29 C 0.4930(7) -0.0558(6) 0.6665(7) 0.064(3) Uani 1 1 d . . . . .
H29 H 0.5642 -0.0494 0.6661 0.077 Uiso 1 1 calc R U . . .
C30 C 0.4120(7) -0.0223(5) 0.7196(6) 0.054(2) Uani 1 1 d . . . . .
H30 H 0.4286 0.0062 0.7541 0.065 Uiso 1 1 calc R U . . .
B1A B 0.3187(5) 0.3275(4) 0.2420(4) 0.0172(12) Uani 1 1 d . . . . .
C1A C 0.2984(4) 0.4305(4) 0.2190(3) 0.0184(11) Uani 1 1 d . . . . .
C2A C 0.2245(5) 0.4760(4) 0.2661(3) 0.0205(11) Uani 1 1 d . . . . .
H2A H 0.1814 0.4462 0.3139 0.025 Uiso 1 1 calc R U . . .
C3A C 0.2129(5) 0.5647(4) 0.2441(4) 0.0214(11) Uani 1 1 d . . . . .
C4A C 0.2770(5) 0.6117(4) 0.1740(4) 0.0239(12) Uani 1 1 d . . . . .
H4A H 0.2700 0.6707 0.1592 0.029 Uiso 1 1 calc R U . . .
C5A C 0.3518(5) 0.5681(4) 0.1267(4) 0.0256(13) Uani 1 1 d . . . . .
C6A C 0.3625(5) 0.4798(4) 0.1490(3) 0.0224(12) Uani 1 1 d . . . . .
H6A H 0.4141 0.4527 0.1160 0.027 Uiso 1 1 calc R U . . .
C7A C 0.1341(5) 0.6085(4) 0.2988(4) 0.0294(14) Uani 1 1 d . . . . .
C8A C 0.4251(6) 0.6151(5) 0.0499(5) 0.0394(18) Uani 1 1 d . . . . .
C9A C 0.3216(5) 0.2839(4) 0.1681(3) 0.0202(11) Uani 1 1 d . . . . .
C10A C 0.2682(5) 0.3186(4) 0.1139(4) 0.0262(13) Uani 1 1 d . . . . .
H10A H 0.2344 0.3706 0.1169 0.031 Uiso 1 1 calc R U . . .
C11A C 0.2639(6) 0.2777(5) 0.0550(4) 0.0320(14) Uani 1 1 d . . . . .
C12A C 0.3113(6) 0.2008(4) 0.0485(4) 0.0318(14) Uani 1 1 d . . . . .
H12A H 0.3078 0.1736 0.0093 0.038 Uiso 1 1 calc R U . . .
C13A C 0.3649(6) 0.1647(4) 0.1022(4) 0.0321(14) Uani 1 1 d . . . . .
C14A C 0.3706(5) 0.2054(4) 0.1605(4) 0.0256(13) Uani 1 1 d . . . . .
H14A H 0.4078 0.1800 0.1954 0.031 Uiso 1 1 calc R U . . .
C15A C 0.2067(9) 0.3211(7) -0.0025(6) 0.054(2) Uani 1 1 d . . . . .
C16A C 0.4150(8) 0.0793(5) 0.0974(6) 0.052(2) Uani 1 1 d . . . . .
C17A C 0.4333(4) 0.3230(3) 0.2624(3) 0.0183(11) Uani 1 1 d . . . . .
C18A C 0.5334(5) 0.3235(3) 0.2054(3) 0.0188(11) Uani 1 1 d . . . . .
H18A H 0.5341 0.3185 0.1558 0.023 Uiso 1 1 calc R U . . .
C19A C 0.6301(5) 0.3313(4) 0.2211(4) 0.0226(12) Uani 1 1 d . . . . .
C20A C 0.6353(5) 0.3383(4) 0.2931(4) 0.0261(13) Uani 1 1 d . . . . .
H20A H 0.7009 0.3432 0.3030 0.031 Uiso 1 1 calc R U . . .
C21A C 0.5380(5) 0.3379(4) 0.3505(4) 0.0236(12) Uani 1 1 d . . . . .
C22A C 0.4390(5) 0.3315(3) 0.3356(3) 0.0209(11) Uani 1 1 d . . . . .
H22A H 0.3756 0.3328 0.3750 0.025 Uiso 1 1 calc R U . . .
C23A C 0.7349(5) 0.3373(4) 0.1560(4) 0.0299(14) Uani 1 1 d . . . . .
C24A C 0.5388(6) 0.3458(5) 0.4299(4) 0.0346(15) Uani 1 1 d . . . . .
C25A C 0.2205(5) 0.2738(3) 0.3133(3) 0.0194(11) Uani 1 1 d . . . . .
C26A C 0.2378(5) 0.2023(4) 0.3677(3) 0.0216(11) Uani 1 1 d . . . . .
H26A H 0.3081 0.1883 0.3672 0.026 Uiso 1 1 calc R U . . .
C27A C 0.1525(5) 0.1519(4) 0.4224(4) 0.0246(12) Uani 1 1 d . . . . .
C28A C 0.0463(5) 0.1703(4) 0.4264(4) 0.0258(13) Uani 1 1 d . . . . .
H28A H -0.0102 0.1369 0.4636 0.031 Uiso 1 1 calc R U . . .
C29A C 0.0274(5) 0.2403(4) 0.3731(4) 0.0241(12) Uani 1 1 d . . . . .
C30A C 0.1123(5) 0.2907(4) 0.3175(3) 0.0219(12) Uani 1 1 d . . . . .
H30A H 0.0967 0.3368 0.2823 0.026 Uiso 1 1 calc R U . . .
C31A C 0.1756(6) 0.0759(5) 0.4795(5) 0.0392(17) Uani 1 1 d . . . . .
C32A C -0.0866(5) 0.2646(5) 0.3774(4) 0.0331(15) Uani 1 1 d . . . . .
F1A F 0.1716(4) 0.6237(3) 0.3554(3) 0.0400(10) Uani 1 1 d . . . . .
F2A F 0.0423(3) 0.5603(3) 0.3339(3) 0.0375(9) Uani 1 1 d . . . . .
F3A F 0.1052(4) 0.6844(3) 0.2634(3) 0.0407(10) Uani 1 1 d . . . . .
F4A F 0.437(3) 0.7017(18) 0.051(2) 0.049(6) Uani 0.20(3) 1 d D U P B 1
F5A F 0.398(3) 0.606(3) -0.005(2) 0.054(7) Uani 0.20(3) 1 d D U P B 1
F6A F 0.534(3) 0.593(3) 0.039(3) 0.045(7) Uani 0.20(3) 1 d D U P B 1
F4A' F 0.4007(11) 0.6968(5) 0.0305(6) 0.052(3) Uani 0.80(3) 1 d D U P B 2
F5A' F 0.4208(9) 0.5795(7) -0.0095(4) 0.050(2) Uani 0.80(3) 1 d D U P B 2
F6A' F 0.5272(9) 0.6127(9) 0.0503(8) 0.058(3) Uani 0.80(3) 1 d D U P B 2
F7A F 0.2448(5) 0.2985(4) -0.0714(3) 0.0485(16) Uani 0.837(9) 1 d D U P C 1
F8A F 0.2227(7) 0.4079(4) -0.0225(4) 0.066(2) Uani 0.837(9) 1 d D U P C 1
F9A F 0.1031(6) 0.3049(6) 0.0219(5) 0.072(2) Uani 0.837(9) 1 d D U P C 1
F7A' F 0.143(3) 0.232(2) -0.006(2) 0.067(7) Uani 0.163(9) 1 d D U P C 2
F8A' F 0.234(3) 0.344(3) -0.055(3) 0.075(6) Uani 0.163(9) 1 d D U P C 2
F9A' F 0.098(3) 0.344(3) 0.043(2) 0.066(7) Uani 0.163(9) 1 d D U P C 2
F13A F 0.8084(18) 0.2825(15) 0.1777(11) 0.045(4) Uani 0.55(5) 1 d D U P D 1
F14A F 0.7849(17) 0.4156(11) 0.1393(15) 0.053(4) Uani 0.55(5) 1 d D U P D 1
F15A F 0.7257(15) 0.3214(18) 0.0912(10) 0.043(4) Uani 0.55(5) 1 d D U P D 1
F13' F 0.816(2) 0.309(2) 0.1826(16) 0.053(5) Uani 0.45(5) 1 d D U P D 2
F14' F 0.760(2) 0.4183(11) 0.1172(15) 0.047(5) Uani 0.45(5) 1 d D U P D 2
F15' F 0.7277(19) 0.2922(18) 0.1040(16) 0.043(4) Uani 0.45(5) 1 d D U P D 2
F19A F -0.1015(4) 0.2865(6) 0.3078(4) 0.058(2) Uani 0.868(16) 1 d D U P E 1
F20A F -0.1575(5) 0.2013(4) 0.4188(6) 0.057(2) Uani 0.868(16) 1 d D U P E 1
F21A F -0.1132(5) 0.3313(5) 0.4109(6) 0.056(2) Uani 0.868(16) 1 d D U P E 1
F19' F -0.104(4) 0.332(3) 0.324(2) 0.059(7) Uiso 0.132(16) 1 d D U P E 2
F20' F -0.155(4) 0.206(3) 0.384(3) 0.052(7) Uiso 0.132(16) 1 d D U P E 2
F21' F -0.138(4) 0.297(3) 0.447(2) 0.056(7) Uiso 0.132(16) 1 d D U P E 2
F10A F 0.4727(10) 0.0537(6) 0.1435(7) 0.068(3) Uani 0.615(10) 1 d D U P F 1
F11A F 0.4913(10) 0.0858(7) 0.0253(7) 0.085(3) Uani 0.615(10) 1 d D U P F 1
F12A F 0.3453(10) 0.0205(6) 0.0987(9) 0.083(3) Uani 0.615(10) 1 d D U P F 1
F10' F 0.3872(17) 0.0260(10) 0.1696(10) 0.079(5) Uani 0.385(10) 1 d D U P F 2
F11' F 0.5201(15) 0.0839(12) 0.0830(14) 0.088(5) Uani 0.385(10) 1 d D U P F 2
F12' F 0.3967(18) 0.0422(12) 0.0482(11) 0.078(4) Uani 0.385(10) 1 d D U P F 2
F16A F 0.5389(13) 0.2727(7) 0.4781(6) 0.049(3) Uani 0.565(18) 1 d . U P G 1
F17A F 0.4507(11) 0.3870(9) 0.4654(7) 0.052(3) Uani 0.565(18) 1 d . U P G 1
F18A F 0.6242(11) 0.3938(11) 0.4288(7) 0.065(3) Uani 0.565(18) 1 d . U P G 1
F16' F 0.4820(16) 0.2780(11) 0.4836(9) 0.056(4) Uani 0.435(18) 1 d . U P G 2
F17' F 0.4972(16) 0.4146(10) 0.4496(9) 0.050(3) Uani 0.435(18) 1 d . U P G 2
F18' F 0.6386(12) 0.3447(14) 0.4379(9) 0.059(4) Uani 0.435(18) 1 d . U P G 2
F22A F 0.2773(7) 0.0592(6) 0.4715(6) 0.042(2) Uani 0.556(11) 1 d . U P H 1
F23A F 0.1258(10) 0.0065(6) 0.4827(8) 0.064(3) Uani 0.556(11) 1 d . U P H 1
F24A F 0.1410(10) 0.0916(8) 0.5544(6) 0.069(3) Uani 0.556(11) 1 d . U P H 1
F22' F 0.2050(15) 0.0087(9) 0.4367(9) 0.078(4) Uani 0.444(11) 1 d . U P H 2
F23' F 0.0931(9) 0.0399(8) 0.5324(7) 0.054(3) Uani 0.444(11) 1 d . U P H 2
F24' F 0.2530(13) 0.0870(11) 0.5005(10) 0.063(4) Uani 0.444(11) 1 d . U P H 2
C1S C 0.4950(17) 0.2126(14) 0.8291(13) 0.109(4) Uani 0.7736(17) 1 d . U P A 1
H1SA H 0.4809 0.2413 0.8722 0.130 Uiso 0.7736(17) 1 calc R U P A 1
H1SB H 0.4866 0.2548 0.7848 0.130 Uiso 0.7736(17) 1 calc R U P A 1
Cl1S Cl 0.6312(5) 0.1849(3) 0.8070(4) 0.1217(19) Uani 0.7736(17) 1 d . U P A 1
Cl2S Cl 0.4036(4) 0.1407(4) 0.8504(3) 0.1074(16) Uani 0.7736(17) 1 d . U P A 1
C1T C 0.7213(19) 0.2129(16) 0.6049(15) 0.055(4) Uani 0.4 1 d . U P . .
H1T H 0.6974 0.2481 0.6431 0.066 Uiso 0.4 1 calc R U P . .
H2T H 0.7380 0.2516 0.5542 0.066 Uiso 0.4 1 calc R U P . .
Cl1T Cl 0.8363(5) 0.1700(4) 0.6150(4) 0.0622(15) Uani 0.4 1 d . U P . .
Cl2T Cl 0.6167(6) 0.1504(4) 0.6124(4) 0.0686(17) Uani 0.4 1 d . U P . .

loop_
_atom_site_aniso_label
_atom_site_aniso_U_11
_atom_site_aniso_U_22
_atom_site_aniso_U_33
_atom_site_aniso_U_23
_atom_site_aniso_U_13
_atom_site_aniso_U_12
Rh1 0.0222(2) 0.0144(2) 0.0394(3) -0.00477(19) -0.0101(2) -0.00298(17)
P1 0.0213(7) 0.0162(7) 0.0318(8) -0.0031(6) -0.0076(6) -0.0013(5)
P2 0.0242(8) 0.0166(7) 0.0642(13) -0.0054(8) -0.0094(8) -0.0027(6)
I1 0.0280(3) 0.0182(2) 0.0239(3) -0.00337(18) -0.0002(2) -0.00574(18)
C1 0.020(3) 0.020(3) 0.022(3) -0.005(2) -0.010(2) -0.001(2)
C2 0.027(3) 0.023(3) 0.021(3) -0.003(2) -0.009(2) 0.001(2)
C3 0.028(3) 0.026(3) 0.027(3) -0.002(2) -0.011(2) 0.006(2)
C4 0.028(3) 0.029(3) 0.029(3) -0.004(2) -0.008(2) 0.004(3)
C5 0.028(3) 0.027(3) 0.027(3) -0.003(3) -0.005(2) -0.003(3)
C6 0.023(3) 0.024(3) 0.022(3) -0.002(2) -0.008(2) 0.002(2)
F1 0.041(3) 0.020(2) 0.027(2) -0.0016(18) -0.006(2) 0.0023(19)
F2 0.045(3) 0.024(2) 0.046(3) -0.010(2) -0.014(2) 0.016(2)
F3 0.034(3) 0.041(3) 0.042(3) -0.017(2) -0.003(2) 0.011(2)
F4 0.031(3) 0.038(3) 0.034(3) -0.005(2) 0.010(2) -0.002(2)
C13 0.024(3) 0.029(3) 0.028(3) -0.008(2) -0.010(2) 0.007(2)
C14 0.033(3) 0.038(3) 0.031(3) -0.002(3) -0.009(3) 0.001(3)
C15 0.040(3) 0.047(3) 0.035(3) -0.001(3) -0.011(3) 0.006(3)
C16 0.041(3) 0.053(3) 0.037(3) -0.010(3) -0.016(3) 0.010(3)
C17 0.038(3) 0.046(3) 0.039(3) -0.018(3) -0.017(3) 0.008(3)
C18 0.032(3) 0.035(3) 0.034(3) -0.012(2) -0.013(2) 0.006(2)
C19 0.030(3) 0.029(3) 0.034(3) -0.012(3) -0.007(3) -0.004(2)
C20 0.035(3) 0.041(3) 0.043(3) -0.007(3) -0.014(3) -0.004(3)
C21 0.045(3) 0.051(3) 0.049(3) -0.010(3) -0.018(3) -0.007(3)
C22 0.044(3) 0.048(3) 0.047(3) -0.015(3) -0.011(3) -0.012(3)
C23 0.041(3) 0.039(3) 0.045(3) -0.011(3) -0.009(3) -0.011(3)
C24 0.039(3) 0.035(3) 0.043(3) -0.010(3) -0.008(3) -0.007(3)
C31 0.037(3) 0.030(3) 0.038(3) -0.006(3) -0.014(3) -0.003(2)
C32 0.049(3) 0.039(3) 0.048(3) -0.004(3) -0.016(3) 0.005(3)
C33 0.056(3) 0.049(3) 0.053(3) -0.002(3) -0.019(3) 0.007(3)
C34 0.053(3) 0.048(3) 0.048(3) -0.003(3) -0.015(3) 0.002(3)
C35 0.047(3) 0.040(3) 0.044(3) -0.006(3) -0.011(3) -0.002(3)
N2 0.040(3) 0.031(3) 0.040(3) -0.005(2) -0.012(3) -0.002(2)
C36 0.028(3) 0.024(3) 0.029(3) -0.011(3) 0.003(3) 0.002(3)
O1 0.046(4) 0.032(3) 0.041(3) -0.019(3) 0.010(3) -0.003(3)
I1' 0.0531(15) 0.0445(13) 0.0743(17) -0.0352(12) -0.0358(13) 0.0143(10)
C1' 0.032(4) 0.036(4) 0.035(4) -0.008(3) -0.009(3) 0.005(3)
C2' 0.036(4) 0.039(4) 0.037(4) -0.005(3) -0.010(3) 0.003(3)
C3' 0.041(4) 0.045(4) 0.040(4) -0.005(3) -0.011(3) 0.005(3)
C4' 0.044(4) 0.051(4) 0.041(4) -0.009(3) -0.013(3) 0.008(3)
C5' 0.042(4) 0.047(4) 0.042(4) -0.015(3) -0.014(3) 0.006(3)
C6' 0.036(4) 0.040(4) 0.038(4) -0.012(3) -0.011(3) 0.006(3)
F1' 0.047(7) 0.045(6) 0.046(7) 0.002(6) -0.012(5) -0.005(6)
F2' 0.057(8) 0.058(6) 0.059(7) 0.004(6) -0.019(6) 0.004(6)
F3' 0.061(8) 0.073(8) 0.051(7) -0.008(6) -0.025(6) 0.011(7)
F4' 0.065(8) 0.069(7) 0.067(8) -0.021(7) -0.033(6) 0.001(6)
C13' 0.023(4) 0.023(4) 0.023(4) -0.004(3) -0.008(3) -0.001(3)
C14' 0.026(4) 0.024(4) 0.025(4) -0.003(3) -0.008(3) 0.001(3)
C15' 0.029(4) 0.027(4) 0.028(4) -0.003(3) -0.008(3) 0.004(3)
C16' 0.028(4) 0.028(4) 0.028(4) -0.005(3) -0.006(3) 0.002(3)
C17' 0.027(4) 0.025(4) 0.026(4) -0.005(3) -0.007(3) 0.000(3)
C18' 0.023(4) 0.024(4) 0.023(4) -0.003(3) -0.007(3) 0.001(3)
C19' 0.041(4) 0.037(4) 0.042(4) -0.007(3) -0.012(3) -0.001(3)
C20' 0.042(4) 0.037(4) 0.041(4) -0.007(3) -0.011(3) -0.001(3)
C21' 0.045(4) 0.042(4) 0.043(4) -0.007(3) -0.012(3) -0.002(3)
C22' 0.048(4) 0.045(4) 0.046(4) -0.008(3) -0.014(3) 0.001(3)
C23' 0.049(4) 0.045(4) 0.047(4) -0.008(3) -0.015(3) 0.003(3)
C24' 0.047(4) 0.042(4) 0.045(4) -0.007(3) -0.014(3) 0.002(3)
C31' 0.035(4) 0.035(4) 0.039(4) -0.009(3) -0.009(3) -0.002(3)
C32' 0.037(4) 0.036(4) 0.039(4) -0.009(3) -0.010(3) -0.004(3)
C33' 0.039(4) 0.038(4) 0.042(4) -0.009(3) -0.011(3) -0.005(3)
C34' 0.040(4) 0.039(4) 0.042(4) -0.010(3) -0.013(3) -0.004(3)
C35' 0.042(4) 0.042(4) 0.044(4) -0.009(3) -0.013(3) -0.003(3)
N2' 0.038(4) 0.039(4) 0.041(4) -0.009(3) -0.012(3) -0.004(3)
C36' 0.048(8) 0.048(8) 0.050(8) -0.009(5) -0.011(5) 0.005(5)
O1' 0.046(9) 0.046(9) 0.057(9) -0.014(7) -0.010(7) 0.028(7)
C7 0.026(3) 0.016(3) 0.028(3) 0.000(2) -0.012(2) -0.002(2)
C8 0.030(3) 0.017(3) 0.033(3) -0.004(2) -0.009(3) 0.001(2)
C9 0.041(4) 0.019(3) 0.049(4) -0.004(3) -0.026(3) -0.002(3)
C10 0.030(3) 0.023(3) 0.057(5) -0.002(3) -0.022(3) -0.003(3)
C11 0.026(3) 0.032(4) 0.047(4) -0.008(3) -0.006(3) -0.003(3)
C12 0.029(3) 0.032(3) 0.042(4) -0.011(3) -0.014(3) -0.001(3)
C25 0.023(3) 0.024(3) 0.074(6) -0.003(3) -0.002(3) 0.000(3)
C26 0.030(4) 0.031(4) 0.070(6) -0.010(4) -0.004(4) 0.000(3)
C27 0.039(4) 0.040(4) 0.074(6) -0.012(4) -0.003(4) -0.001(4)
C28 0.035(4) 0.039(4) 0.082(7) -0.017(4) -0.005(4) 0.007(3)
C29 0.021(4) 0.047(5) 0.116(9) -0.018(5) -0.010(5) 0.006(3)
C30 0.032(4) 0.038(4) 0.091(7) -0.021(5) -0.012(4) 0.002(3)
B1A 0.016(3) 0.016(3) 0.017(3) -0.005(2) 0.001(2) 0.000(2)
C1A 0.018(3) 0.017(2) 0.020(3) -0.004(2) -0.005(2) -0.002(2)
C2A 0.020(3) 0.020(3) 0.022(3) -0.005(2) -0.006(2) -0.003(2)
C3A 0.018(3) 0.022(3) 0.026(3) -0.008(2) -0.007(2) -0.001(2)
C4A 0.022(3) 0.018(3) 0.029(3) -0.001(2) -0.005(2) -0.001(2)
C5A 0.023(3) 0.020(3) 0.027(3) 0.004(2) -0.004(2) -0.002(2)
C6A 0.019(3) 0.021(3) 0.023(3) -0.002(2) -0.001(2) 0.000(2)
C7A 0.030(3) 0.025(3) 0.032(3) -0.005(3) -0.008(3) 0.003(3)
C8A 0.041(4) 0.025(3) 0.036(4) 0.011(3) 0.000(3) 0.003(3)
C9A 0.020(3) 0.021(3) 0.017(3) -0.003(2) -0.002(2) -0.005(2)
C10A 0.027(3) 0.028(3) 0.022(3) -0.006(2) -0.004(2) -0.002(2)
C11A 0.036(4) 0.038(4) 0.025(3) -0.010(3) -0.013(3) -0.003(3)
C12A 0.034(4) 0.035(3) 0.029(3) -0.015(3) -0.006(3) -0.007(3)
C13A 0.038(4) 0.023(3) 0.039(4) -0.013(3) -0.012(3) -0.002(3)
C14A 0.028(3) 0.020(3) 0.028(3) -0.008(2) -0.006(3) -0.003(2)
C15A 0.068(6) 0.071(6) 0.044(5) -0.031(5) -0.035(5) 0.023(5)
C16A 0.070(6) 0.038(4) 0.070(6) -0.034(4) -0.036(5) 0.012(4)
C17A 0.019(3) 0.013(2) 0.022(3) -0.002(2) -0.005(2) 0.000(2)
C18A 0.022(3) 0.015(2) 0.019(3) -0.005(2) -0.004(2) 0.001(2)
C19A 0.021(3) 0.018(3) 0.029(3) -0.003(2) -0.008(2) 0.001(2)
C20A 0.026(3) 0.021(3) 0.032(3) 0.000(2) -0.014(3) 0.001(2)
C21A 0.031(3) 0.019(3) 0.023(3) -0.003(2) -0.014(2) -0.003(2)
C22A 0.026(3) 0.015(2) 0.020(3) -0.001(2) -0.006(2) -0.003(2)
C23A 0.022(3) 0.032(3) 0.033(4) -0.006(3) -0.005(3) 0.005(3)
C24A 0.048(4) 0.031(3) 0.030(4) -0.006(3) -0.020(3) 0.000(3)
C25A 0.023(3) 0.015(2) 0.019(3) -0.006(2) -0.003(2) -0.004(2)
C26A 0.018(3) 0.020(3) 0.025(3) -0.006(2) -0.004(2) -0.002(2)
C27A 0.025(3) 0.017(3) 0.028(3) 0.000(2) -0.005(2) -0.003(2)
C28A 0.022(3) 0.023(3) 0.029(3) -0.004(2) -0.004(2) -0.007(2)
C29A 0.020(3) 0.025(3) 0.028(3) -0.007(2) -0.006(2) -0.003(2)
C30A 0.023(3) 0.019(3) 0.024(3) -0.003(2) -0.008(2) -0.004(2)
C31A 0.030(4) 0.028(3) 0.048(4) 0.009(3) -0.007(3) -0.004(3)
C32A 0.021(3) 0.036(4) 0.039(4) -0.004(3) -0.005(3) -0.004(3)
F1A 0.044(2) 0.042(2) 0.043(2) -0.025(2) -0.015(2) 0.0091(19)
F2A 0.026(2) 0.037(2) 0.045(2) -0.0147(19) 0.0019(17) 0.0037(16)
F3A 0.044(2) 0.028(2) 0.050(3) -0.0131(19) -0.011(2) 0.0163(18)
F4A 0.050(9) 0.034(8) 0.050(9) 0.003(7) -0.002(7) -0.003(7)
F5A 0.060(9) 0.047(9) 0.044(9) 0.000(7) -0.006(7) 0.010(8)
F6A 0.045(9) 0.038(9) 0.043(9) -0.007(7) 0.002(7) 0.003(7)
F4A' 0.068(5) 0.024(3) 0.043(4) 0.012(3) 0.003(4) 0.007(3)
F5A' 0.064(4) 0.036(4) 0.030(3) 0.000(3) 0.009(3) 0.011(3)
F6A' 0.037(4) 0.057(6) 0.057(5) 0.013(4) 0.004(4) -0.012(4)
F7A 0.067(4) 0.054(4) 0.033(3) -0.014(2) -0.024(3) 0.003(3)
F8A 0.107(5) 0.050(3) 0.058(4) -0.008(3) -0.053(4) 0.019(3)
F9A 0.059(4) 0.105(5) 0.059(4) -0.013(4) -0.034(3) 0.015(4)
F7A' 0.069(9) 0.073(9) 0.070(9) -0.022(8) -0.032(7) 0.000(8)
F8A' 0.080(9) 0.078(9) 0.067(9) -0.009(7) -0.028(7) 0.009(8)
F9A' 0.072(9) 0.074(10) 0.065(9) -0.021(8) -0.038(7) 0.011(8)
F13A 0.024(5) 0.055(8) 0.053(6) -0.017(6) -0.006(4) 0.022(6)
F14A 0.037(7) 0.049(6) 0.055(9) -0.003(6) 0.008(5) -0.007(5)
F15A 0.027(4) 0.064(9) 0.032(5) -0.007(6) -0.004(4) 0.009(6)
F13' 0.032(6) 0.061(10) 0.063(8) -0.010(8) -0.014(5) 0.010(8)
F14' 0.042(8) 0.033(5) 0.046(9) 0.005(5) 0.010(6) 0.001(5)
F15' 0.031(6) 0.050(9) 0.047(9) -0.028(7) 0.005(6) 0.003(7)
F19A 0.030(3) 0.094(6) 0.052(3) -0.010(3) -0.021(2) 0.014(3)
F20A 0.021(2) 0.052(3) 0.082(5) 0.012(3) -0.011(3) -0.010(2)
F21A 0.031(3) 0.048(4) 0.094(5) -0.033(4) -0.018(3) 0.018(3)
F10A 0.095(6) 0.049(5) 0.078(6) -0.035(4) -0.039(5) 0.037(4)
F11A 0.092(6) 0.074(5) 0.085(6) -0.040(5) -0.009(5) 0.044(5)
F12A 0.087(6) 0.037(4) 0.132(7) -0.036(5) -0.026(6) -0.005(4)
F10' 0.094(8) 0.040(6) 0.087(8) -0.006(6) -0.009(6) 0.020(6)
F11' 0.089(8) 0.070(7) 0.101(8) -0.033(7) -0.011(7) 0.023(6)
F12' 0.108(8) 0.058(7) 0.084(8) -0.048(6) -0.028(6) 0.015(6)
F16A 0.079(7) 0.040(4) 0.033(4) -0.003(3) -0.026(5) 0.012(5)
F17A 0.060(6) 0.071(6) 0.036(5) -0.021(4) -0.024(4) 0.015(5)
F18A 0.073(6) 0.078(7) 0.055(5) -0.016(5) -0.029(4) -0.030(5)
F16' 0.072(7) 0.057(6) 0.038(5) -0.005(5) -0.017(6) -0.012(6)
F17' 0.072(7) 0.047(6) 0.040(6) -0.022(5) -0.024(5) 0.017(5)
F18' 0.064(6) 0.081(8) 0.051(6) -0.017(6) -0.042(5) 0.007(6)
F22A 0.031(4) 0.034(4) 0.045(5) 0.017(4) -0.006(4) 0.007(3)
F23A 0.066(6) 0.028(4) 0.097(7) 0.019(4) -0.042(5) -0.020(4)
F24A 0.079(6) 0.073(6) 0.040(5) 0.007(4) -0.010(4) 0.029(5)
F22' 0.104(8) 0.048(6) 0.073(7) -0.005(5) -0.017(6) 0.020(6)
F23' 0.042(5) 0.051(6) 0.043(5) 0.024(5) 0.001(4) -0.004(4)
F24' 0.056(7) 0.062(7) 0.065(7) 0.020(5) -0.031(6) -0.012(5)
C1S 0.105(5) 0.108(6) 0.113(6) -0.021(4) -0.035(4) 0.003(4)
Cl1S 0.103(3) 0.080(3) 0.177(5) -0.032(3) -0.029(3) -0.013(3)
Cl2S 0.087(3) 0.141(4) 0.125(4) -0.089(3) -0.035(3) 0.014(3)
C1T 0.053(5) 0.057(6) 0.057(6) -0.015(4) -0.016(4) -0.002(4)
Cl1T 0.057(3) 0.058(3) 0.072(4) -0.020(3) -0.016(3) 0.013(3)
Cl2T 0.062(3) 0.061(3) 0.085(4) -0.011(3) -0.028(3) -0.011(3)

loop_
_atom_type_symbol
_atom_type_description
_atom_type_scat_dispersion_real
_atom_type_scat_dispersion_imag
_atom_type_scat_source
C C 0.0033 0.0016 'International Tables Vol C Tables 4.2.6.8 and 6.1.1.4'
H H 0.0000 0.0000 'International Tables Vol C Tables 4.2.6.8 and 6.1.1.4'
N N 0.0061 0.0033 'International Tables Vol C Tables 4.2.6.8 and 6.1.1.4'
O O 0.0106 0.0060 'International Tables Vol C Tables 4.2.6.8 and 6.1.1.4'
I I -0.4742 1.8119 'International Tables Vol C Tables 4.2.6.8 and 6.1.1.4'
Rh Rh -1.1178 0.9187 'International Tables Vol C Tables 4.2.6.8 and 6.1.1.4'
P P 0.1023 0.0942 'International Tables Vol C Tables 4.2.6.8 and 6.1.1.4'
F F 0.0171 0.0103 'International Tables Vol C Tables 4.2.6.8 and 6.1.1.4'
B B 0.0013 0.0007 'International Tables Vol C Tables 4.2.6.8 and 6.1.1.4'
Cl Cl 0.1484 0.1585 'International Tables Vol C Tables 4.2.6.8 and 6.1.1.4'
Na Na 0.0362 0.0249 'International Tables Vol C Tables 4.2.6.8 and 6.1.1.4'

loop_
_geom_angle_atom_site_label_1
_geom_angle_atom_site_label_2
_geom_angle_atom_site_label_3
_geom_angle
C36 Rh1 P1 90.3(3)
C36' Rh1 P1 89.7(12)
C36 Rh1 P2 88.6(3)
C36' Rh1 P2 93.3(12)
P1 Rh1 P2 177.09(7)
C36' Rh1 I1' 170.6(12)
P1 Rh1 I1' 85.91(7)
P2 Rh1 I1' 91.21(8)
C36 Rh1 I1 175.9(3)
P1 Rh1 I1 89.07(5)
P2 Rh1 I1 91.85(6)
C1' P1 C7 105.1(9)
C7 P1 C1 106.9(4)
C7 P1 C13 106.9(3)
C1 P1 C13 103.9(4)
C1' P1 C13' 108.0(12)
C7 P1 C13' 100.6(12)
C1' P1 Rh1 113.0(8)
C7 P1 Rh1 114.9(2)
C1 P1 Rh1 111.3(3)
C13 P1 Rh1 112.1(3)
C13' P1 Rh1 114.0(10)
C31' P2 C25 107.9(14)
C31 P2 C25 104.9(4)
C31 P2 C19 105.4(5)
C25 P2 C19 103.4(4)
C31' P2 C19' 93.8(11)
C25 P2 C19' 110.4(8)
C31' P2 Rh1 120.3(10)
C31 P2 Rh1 114.6(3)
C25 P2 Rh1 115.1(2)
C19 P2 Rh1 112.3(3)
C19' P2 Rh1 107.1(8)
C6 I1 Rh1 97.3(3)
C6 C1 C2 116.9(7)
C6 C1 P1 122.4(7)
C2 C1 P1 120.7(7)
F1 C2 C3 115.8(8)
F1 C2 C1 122.7(8)
C3 C2 C1 121.5(7)
F2 C3 C4 116.1(8)
F2 C3 C2 122.8(8)
C4 C3 C2 121.1(8)
F3 C4 C3 125.8(8)
F3 C4 C5 116.2(8)
C3 C4 C5 118.0(8)
F4 C5 C6 114.7(8)
F4 C5 C4 123.9(9)
C6 C5 C4 121.5(8)
C5 C6 C1 121.1(7)
C5 C6 I1 120.8(7)
C1 C6 I1 118.0(7)
C18 C13 C14 119.7(7)
C18 C13 P1 117.5(6)
C14 C13 P1 122.8(6)
C15 C14 C13 119.3(7)
C15 C14 H14 120.4
C13 C14 H14 120.4
C16 C15 C14 120.8(8)
C16 C15 H15 119.6
C14 C15 H15 119.6
C17 C16 C15 119.6(8)
C17 C16 H16 120.2
C15 C16 H16 120.2
C16 C17 C18 120.0(8)
C16 C17 H17 120.0
C18 C17 H17 120.0
C13 C18 C17 120.3(7)
C13 C18 H18 119.9
C17 C18 H18 119.9
C20 C19 C24 120.3(9)
C20 C19 P2 120.3(7)
C24 C19 P2 119.3(8)
C19 C20 C21 118.9(10)
C19 C20 H20 120.5
C21 C20 H20 120.5
C22 C21 C20 120.4(11)
C22 C21 H21 119.8
C20 C21 H21 119.8
C23 C22 C21 120.7(10)
C23 C22 H22 119.6
C21 C22 H22 119.6
C22 C23 C24 120.1(10)
C22 C23 H23 120.0
C24 C23 H23 120.0
C23 C24 C19 119.5(10)
C23 C24 H24 120.2
C19 C24 H24 120.2
N2 C31 C32 122.3(9)
N2 C31 P2 112.7(7)
C32 C31 P2 125.1(8)
C31 C32 C33 117.0(10)
C31 C32 H32 121.5
C33 C32 H32 121.5
C34 C33 C32 120.7(11)
C34 C33 H33 119.6
C32 C33 H33 119.6
C33 C34 C35 118.3(11)
C33 C34 H34 120.9
C35 C34 H34 120.9
N2 C35 C34 122.8(11)
N2 C35 H35 118.6
C34 C35 H35 118.6
C31 N2 C35 118.8(9)
O1 C36 Rh1 179.9(11)
C6' I1' Rh1 95.2(8)
C6' C1' C2' 118.0(14)
C6' C1' P1 118.2(12)
C2' C1' P1 122.3(14)
F1' C2' C3' 115.6(13)
F1' C2' C1' 123.3(14)
C3' C2' C1' 121.0(13)
F2' C3' C4' 116.5(14)
F2' C3' C2' 122.9(14)
C4' C3' C2' 120.6(12)
F3' C4' C3' 125.0(18)
F3' C4' C5' 114.7(15)
C3' C4' C5' 118.0(14)
F4' C5' C6' 113.4(14)
F4' C5' C4' 123.4(15)
C6' C5' C4' 122.2(13)
C5' C6' C1' 119.0(14)
C5' C6' I1' 121.5(12)
C1' C6' I1' 118.7(12)
C14' C13' C18' 120.0
C14' C13' P1 129.7(18)
C18' C13' P1 109.4(18)
C13' C14' C15' 120.0
C13' C14' H14' 120.0
C15' C14' H14' 120.0
C16' C15' C14' 120.0
C16' C15' H15' 120.0
C14' C15' H15' 120.0
C15' C16' C17' 120.0
C15' C16' H16' 120.0
C17' C16' H16' 120.0
C18' C17' C16' 120.0
C18' C17' H17' 120.0
C16' C17' H17' 120.0
C17' C18' C13' 120.0
C17' C18' H18' 120.0
C13' C18' H18' 120.0
C20' C19' C24' 119.8(14)
C20' C19' P2 117.1(17)
C24' C19' P2 123.1(17)
C19' C20' C21' 119.6(15)
C19' C20' H20' 120.2
C21' C20' H20' 120.2
C22' C21' C20' 119.9(16)
C22' C21' H21' 120.0
C20' C21' H21' 120.0
C23' C22' C21' 120.0(16)
C23' C22' H22' 120.0
C21' C22' H22' 120.0
C22' C23' C24' 120.4(16)
C22' C23' H23' 119.8
C24' C23' H23' 119.8
C23' C24' C19' 119.1(15)
C23' C24' H24' 120.4
C19' C24' H24' 120.4
N2' C31' C32' 122.1(15)
N2' C31' P2 111.4(18)
C32' C31' P2 125.2(19)
C31' C32' C33' 116.5(15)
C31' C32' H32' 121.7
C33' C32' H32' 121.7
C34' C33' C32' 120.6(16)
C34' C33' H33' 119.7
C32' C33' H33' 119.7
C33' C34' C35' 118.3(16)
C33' C34' H34' 120.8
C35' C34' H34' 120.8
N2' C35' C34' 122.3(16)
N2' C35' H35' 118.8
C34' C35' H35' 118.8
C31' N2' C35' 118.5(15)
O1' C36' Rh1 173(4)
C12 C7 C8 119.7(6)
C12 C7 P1 117.2(5)
C8 C7 P1 123.1(5)
C9 C8 C7 119.6(6)
C9 C8 H8 120.2
C7 C8 H8 120.2
C10 C9 C8 120.4(7)
C10 C9 H9 119.8
C8 C9 H9 119.8
C11 C10 C9 120.0(6)
C11 C10 H10 120.0
C9 C10 H10 120.0
C10 C11 C12 120.7(7)
C10 C11 H11 119.7
C12 C11 H11 119.7
C11 C12 C7 119.6(7)
C11 C12 H12 120.2
C7 C12 H12 120.2
C26 C25 C30 119.1(8)
C26 C25 P2 122.1(6)
C30 C25 P2 118.6(7)
C25 C26 C27 120.6(8)
C25 C26 H26 119.7
C27 C26 H26 119.7
C28 C27 C26 119.1(10)
C28 C27 H27 120.4
C26 C27 H27 120.4
C29 C28 C27 120.6(9)
C29 C28 H28 119.7
C27 C28 H28 119.7
C28 C29 C30 122.0(8)
C28 C29 H29 119.0
C30 C29 H29 119.0
C29 C30 C25 118.5(9)
C29 C30 H30 120.7
C25 C30 H30 120.7
C17A B1A C1A 104.5(4)
C17A B1A C25A 112.8(5)
C1A B1A C25A 113.7(4)
C17A B1A C9A 113.1(5)
C1A B1A C9A 109.1(5)
C25A B1A C9A 103.8(4)
C2A C1A C6A 115.5(5)
C2A C1A B1A 125.1(5)
C6A C1A B1A 119.2(5)
C1A C2A C3A 122.5(5)
C1A C2A H2A 118.8
C3A C2A H2A 118.8
C4A C3A C2A 120.6(5)
C4A C3A C7A 120.4(5)
C2A C3A C7A 119.0(5)
C5A C4A C3A 117.9(5)
C5A C4A H4A 121.0
C3A C4A H4A 121.0
C4A C5A C6A 121.0(6)
C4A C5A C8A 120.9(6)
C6A C5A C8A 118.1(6)
C5A C6A C1A 122.4(6)
C5A C6A H6A 118.8
C1A C6A H6A 118.8
F1A C7A F3A 106.9(5)
F1A C7A F2A 106.7(5)
F3A C7A F2A 106.3(5)
F1A C7A C3A 112.6(5)
F3A C7A C3A 112.8(6)
F2A C7A C3A 111.2(5)
F4A' C8A F6A' 108.4(8)
F4A' C8A F5A' 105.6(7)
F6A' C8A F5A' 105.9(8)
F5A C8A F4A 112(2)
F5A C8A F6A 109(2)
F4A C8A F6A 98(2)
F5A C8A C5A 113.3(19)
F4A' C8A C5A 113.1(6)
F6A' C8A C5A 111.1(8)
F5A' C8A C5A 112.3(7)
F4A C8A C5A 109.9(15)
F6A C8A C5A 113(2)
C10A C9A C14A 116.3(6)
C10A C9A B1A 122.1(5)
C14A C9A B1A 121.4(5)
C9A C10A C11A 121.8(6)
C9A C10A H10A 119.1
C11A C10A H10A 119.1
C12A C11A C10A 121.4(6)
C12A C11A C15A 120.4(6)
C10A C11A C15A 118.2(7)
C11A C12A C13A 117.8(6)
C11A C12A H12A 121.1
C13A C12A H12A 121.1
C14A C13A C12A 121.2(6)
C14A C13A C16A 120.2(7)
C12A C13A C16A 118.7(6)
C13A C14A C9A 121.5(6)
C13A C14A H14A 119.3
C9A C14A H14A 119.3
F9A C15A F7A 107.9(8)
F9A C15A F8A 107.5(9)
F7A C15A F8A 102.2(9)
F8A' C15A F9A' 121(3)
F8A' C15A C11A 130(3)
F9A C15A C11A 113.0(9)
F7A C15A C11A 112.1(7)
F8A C15A C11A 113.4(7)
F9A' C15A C11A 107.0(16)
F8A' C15A F7A' 100(3)
F9A' C15A F7A' 85.4(18)
C11A C15A F7A' 96.5(14)
F12' C16A F11' 106.5(15)
F10A C16A F12A 113.7(11)
F12' C16A F10' 110.6(14)
F11' C16A F10' 100.3(14)
F10A C16A F11A 101.2(10)
F12A C16A F11A 103.7(10)
F12' C16A C13A 116.3(11)
F10A C16A C13A 115.4(7)
F11' C16A C13A 112.4(10)
F12A C16A C13A 112.1(9)
F10' C16A C13A 109.5(9)
F11A C16A C13A 109.4(8)
C22A C17A C18A 115.6(5)
C22A C17A B1A 121.3(5)
C18A C17A B1A 122.5(5)
C19A C18A C17A 121.9(5)
C19A C18A H18A 119.1
C17A C18A H18A 119.1
C20A C19A C18A 122.3(6)
C20A C19A C23A 118.2(6)
C18A C19A C23A 119.4(6)
C19A C20A C21A 117.1(6)
C19A C20A H20A 121.4
C21A C20A H20A 121.4
C20A C21A C22A 121.6(6)
C20A C21A C24A 119.4(6)
C22A C21A C24A 119.0(6)
C21A C22A C17A 121.5(6)
C21A C22A H22A 119.3
C17A C22A H22A 119.3
F13' C23A F14' 107.3(13)
F13' C23A F15' 108.4(13)
F14' C23A F15' 106.5(12)
F15A C23A F14A 108.0(10)
F15A C23A F13A 106.8(11)
F14A C23A F13A 103.1(11)
F15A C23A C19A 115.2(10)
F13' C23A C19A 111.7(14)
F14' C23A C19A 111.1(10)
F15' C23A C19A 111.5(11)
F14A C23A C19A 111.3(9)
F13A C23A C19A 111.6(10)
F17' C24A F18' 106.0(11)
F16A C24A F18A 106.7(9)
F17' C24A F16' 107.1(12)
F18' C24A F16' 106.8(11)
F16A C24A F17A 105.5(9)
F18A C24A F17A 104.3(9)
F17' C24A C21A 114.2(8)
F16A C24A C21A 114.7(7)
F18' C24A C21A 112.7(9)
F18A C24A C21A 112.9(8)
F16' C24A C21A 109.5(8)
F17A C24A C21A 111.9(7)
C30A C25A C26A 115.8(5)
C30A C25A B1A 121.0(5)
C26A C25A B1A 122.8(5)
C27A C26A C25A 121.7(6)
C27A C26A H26A 119.1
C25A C26A H26A 119.1
C28A C27A C26A 121.7(6)
C28A C27A C31A 118.7(6)
C26A C27A C31A 119.6(6)
C27A C28A C29A 117.5(6)
C27A C28A H28A 121.2
C29A C28A H28A 121.2
C28A C29A C30A 121.2(6)
C28A C29A C32A 119.3(6)
C30A C29A C32A 119.4(6)
C29A C30A C25A 122.0(6)
C29A C30A H30A 119.0
C25A C30A H30A 119.0
F24' C31A F23' 115.9(12)
F23A C31A F22A 108.2(9)
F23A C31A F24A 105.7(10)
F22A C31A F24A 102.4(9)
F24' C31A F22' 104.8(13)
F23' C31A F22' 99.7(11)
F24' C31A C27A 114.0(9)
F23' C31A C27A 114.9(8)
F23A C31A C27A 113.3(8)
F22A C31A C27A 116.5(7)
F24A C31A C27A 109.8(7)
F22' C31A C27A 105.2(8)
F19A C32A F20A 107.3(7)
F19A C32A F21A 107.1(7)
F20A C32A F21A 106.5(7)
F20' C32A F19' 105(3)
F20' C32A F21' 100(2)
F19' C32A F21' 99(2)
F20' C32A C29A 119(2)
F19A C32A C29A 112.0(6)
F20A C32A C29A 112.4(6)
F21A C32A C29A 111.1(6)
F19' C32A C29A 119(2)
F21' C32A C29A 111.6(19)
Cl2S C1S Cl1S 120.1(13)
Cl2S C1S H1SA 107.3
Cl1S C1S H1SA 107.3
Cl2S C1S H1SB 107.3
Cl1S C1S H1SB 107.3
H1SA C1S H1SB 106.9
Cl2T C1T Cl1T 120.6(15)
Cl2T C1T H1T 107.2
Cl1T C1T H1T 107.2
Cl2T C1T H2T 107.2
Cl1T C1T H2T 107.2
H1T C1T H2T 106.8

loop_
_geom_bond_atom_site_label_1
_geom_bond_atom_site_label_2
_geom_bond_distance
Rh1 C36 1.872(8)
Rh1 C36' 1.911(19)
Rh1 P1 2.3021(16)
Rh1 P2 2.3181(17)
Rh1 I1' 2.479(2)
Rh1 I1 2.5535(7)
P1 C1' 1.66(2)
P1 C7 1.812(6)
P1 C1 1.825(9)
P1 C13 1.856(8)
P1 C13' 1.90(2)
P2 C31' 1.71(2)
P2 C31 1.772(10)
P2 C25 1.813(8)
P2 C19 1.840(10)
P2 C19' 2.19(2)
I1 C6 2.158(10)
C1 C6 1.393(11)
C1 C2 1.399(11)
C2 F1 1.324(10)
C2 C3 1.379(12)
C3 F2 1.305(10)
C3 C4 1.378(12)
C4 F3 1.291(11)
C4 C5 1.386(12)
C5 F4 1.357(11)
C5 C6 1.378(12)
C13 C18 1.386(8)
C13 C14 1.391(8)
C14 C15 1.390(8)
C14 H14 0.9300
C15 C16 1.384(8)
C15 H15 0.9300
C16 C17 1.382(8)
C16 H16 0.9300
C17 C18 1.391(8)
C17 H17 0.9300
C18 H18 0.9300
C19 C20 1.379(14)
C19 C24 1.412(13)
C20 C21 1.390(14)
C20 H20 0.9300
C21 C22 1.387(15)
C21 H21 0.9300
C22 C23 1.366(16)
C22 H22 0.9300
C23 C24 1.377(14)
C23 H23 0.9300
C24 H24 0.9300
C31 N2 1.341(13)
C31 C32 1.388(14)
C32 C33 1.421(16)
C32 H32 0.9300
C33 C34 1.348(17)
C33 H33 0.9300
C34 C35 1.385(15)
C34 H34 0.9300
C35 N2 1.346(14)
C35 H35 0.9300
C36 O1 1.142(10)
I1' C6' 2.167(13)
C1' C6' 1.393(14)
C1' C2' 1.401(14)
C2' F1' 1.326(13)
C2' C3' 1.379(14)
C3' F2' 1.299(13)
C3' C4' 1.378(15)
C4' F3' 1.293(14)
C4' C5' 1.388(15)
C5' F4' 1.355(14)
C5' C6' 1.380(15)
C13' C14' 1.3900
C13' C18' 1.3900
C14' C15' 1.3900
C14' H14' 0.9300
C15' C16' 1.3900
C15' H15' 0.9300
C16' C17' 1.3900
C16' H16' 0.9300
C17' C18' 1.3900
C17' H17' 0.9300
C18' H18' 0.9300
C19' C20' 1.378(17)
C19' C24' 1.413(16)
C20' C21' 1.390(17)
C20' H20' 0.9300
C21' C22' 1.386(18)
C21' H21' 0.9300
C22' C23' 1.364(18)
C22' H22' 0.9300
C23' C24' 1.380(17)
C23' H23' 0.9300
C24' H24' 0.9300
C31' N2' 1.343(15)
C31' C32' 1.391(16)
C32' C33' 1.420(18)
C32' H32' 0.9300
C33' C34' 1.346(19)
C33' H33' 0.9300
C34' C35' 1.383(18)
C34' H34' 0.9300
C35' N2' 1.350(17)
C35' H35' 0.9300
C36' O1' 1.132(14)
C7 C12 1.392(10)
C7 C8 1.393(9)
C8 C9 1.393(9)
C8 H8 0.9300
C9 C10 1.379(11)
C9 H9 0.9300
C10 C11 1.371(11)
C10 H10 0.9300
C11 C12 1.392(9)
C11 H11 0.9300
C12 H12 0.9300
C25 C26 1.386(13)
C25 C30 1.407(11)
C26 C27 1.415(12)
C26 H26 0.9300
C27 C28 1.369(13)
C27 H27 0.9300
C28 C29 1.353(15)
C28 H28 0.9300
C29 C30 1.395(13)
C29 H29 0.9300
C30 H30 0.9300
B1A C17A 1.632(9)
B1A C1A 1.638(8)
B1A C25A 1.641(8)
B1A C9A 1.646(8)
C1A C2A 1.394(8)
C1A C6A 1.399(8)
C2A C3A 1.401(8)
C2A H2A 0.9300
C3A C4A 1.386(8)
C3A C7A 1.487(9)
C4A C5A 1.384(9)
C4A H4A 0.9300
C5A C6A 1.392(8)
C5A C8A 1.508(9)
C6A H6A 0.9300
C7A F1A 1.339(8)
C7A F3A 1.344(8)
C7A F2A 1.349(8)
C8A F5A 1.20(4)
C8A F4A' 1.327(9)
C8A F6A' 1.327(13)
C8A F5A' 1.351(12)
C8A F4A 1.40(3)
C8A F6A 1.41(4)
C9A C10A 1.387(9)
C9A C14A 1.402(8)
C10A C11A 1.394(9)
C10A H10A 0.9300
C11A C12A 1.368(10)
C11A C15A 1.504(11)
C12A C13A 1.388(10)
C12A H12A 0.9300
C13A C14A 1.387(9)
C13A C16A 1.499(10)
C14A H14A 0.9300
C15A F8A' 0.93(4)
C15A F9A 1.302(13)
C15A F7A 1.345(11)
C15A F8A 1.357(12)
C15A F9A' 1.50(4)
C15A F7A' 1.69(3)
C16A F12' 1.261(17)
C16A F10A 1.284(13)
C16A F11' 1.31(2)
C16A F12A 1.313(13)
C16A F10' 1.369(18)
C16A F11A 1.393(15)
C17A C22A 1.405(8)
C17A C18A 1.414(8)
C18A C19A 1.383(8)
C18A H18A 0.9300
C19A C20A 1.375(9)
C19A C23A 1.520(9)
C20A C21A 1.391(9)
C20A H20A 0.9300
C21A C22A 1.400(8)
C21A C24A 1.498(9)
C22A H22A 0.9300
C23A F15A 1.310(18)
C23A F13' 1.31(2)
C23A F14' 1.332(17)
C23A F15' 1.34(2)
C23A F14A 1.356(17)
C23A F13A 1.361(17)
C24A F17' 1.284(15)
C24A F16A 1.304(12)
C24A F18' 1.345(16)
C24A F18A 1.358(13)
C24A F16' 1.360(16)
C24A F17A 1.369(14)
C25A C30A 1.404(8)
C25A C26A 1.407(8)
C26A C27A 1.394(8)
C26A H26A 0.9300
C27A C28A 1.385(9)
C27A C31A 1.508(9)
C28A C29A 1.386(9)
C28A H28A 0.9300
C29A C30A 1.397(8)
C29A C32A 1.503(9)
C30A H30A 0.9300
C31A F24' 1.205(17)
C31A F23' 1.272(12)
C31A F23A 1.280(12)
C31A F22A 1.311(12)
C31A F24A 1.397(13)
C31A F22' 1.442(16)
C32A F20' 1.27(4)
C32A F19A 1.323(9)
C32A F20A 1.328(9)
C32A F21A 1.329(9)
C32A F19' 1.36(4)
C32A F21' 1.46(4)
C1S Cl2S 1.58(2)
C1S Cl1S 1.76(2)
C1S H1SA 0.9700
C1S H1SB 0.9700
C1T Cl2T 1.66(2)
C1T Cl1T 1.67(2)
C1T H1T 0.9700
C1T H2T 0.9700

loop_
_geom_torsion_atom_site_label_1
_geom_torsion_atom_site_label_2
_geom_torsion_atom_site_label_3
_geom_torsion_atom_site_label_4
_geom_torsion
C7 P1 C1 C6 -122.1(8)
C13 P1 C1 C6 125.1(8)
Rh1 P1 C1 C6 4.2(9)
C7 P1 C1 C2 58.9(8)
C13 P1 C1 C2 -53.9(8)
Rh1 P1 C1 C2 -174.8(7)
C6 C1 C2 F1 177.5(9)
P1 C1 C2 F1 -3.5(12)
C6 C1 C2 C3 -0.7(12)
P1 C1 C2 C3 178.3(8)
F1 C2 C3 F2 1.6(13)
C1 C2 C3 F2 180.0(9)
F1 C2 C3 C4 -177.7(9)
C1 C2 C3 C4 0.6(14)
F2 C3 C4 F3 3.1(15)
C2 C3 C4 F3 -177.4(10)
F2 C3 C4 C5 179.5(10)
C2 C3 C4 C5 -1.1(14)
F3 C4 C5 F4 -3.2(16)
C3 C4 C5 F4 -179.9(12)
F3 C4 C5 C6 178.4(11)
C3 C4 C5 C6 1.7(14)
F4 C5 C6 C1 179.6(12)
C4 C5 C6 C1 -1.9(14)
F4 C5 C6 I1 -5.2(12)
C4 C5 C6 I1 173.3(11)
C2 C1 C6 C5 1.3(12)
P1 C1 C6 C5 -177.7(9)
C2 C1 C6 I1 -174.0(9)
P1 C1 C6 I1 7.0(12)
C7 P1 C13 C18 155.0(12)
C1 P1 C13 C18 -92.1(13)
Rh1 P1 C13 C18 28.3(13)
C7 P1 C13 C14 -25.6(11)
C1 P1 C13 C14 87.3(11)
Rh1 P1 C13 C14 -152.3(9)
C18 C13 C14 C15 5.3(19)
P1 C13 C14 C15 -174.1(9)
C13 C14 C15 C16 -0.9(19)
C14 C15 C16 C17 -2(2)
C15 C16 C17 C18 1(2)
C14 C13 C18 C17 -7(2)
P1 C13 C18 C17 172.9(14)
C16 C17 C18 C13 3(3)
C31 P2 C19 C20 139.8(9)
C25 P2 C19 C20 -110.4(9)
Rh1 P2 C19 C20 14.3(10)
C31 P2 C19 C24 -41.5(9)
C25 P2 C19 C24 68.4(9)
Rh1 P2 C19 C24 -167.0(7)
C24 C19 C20 C21 -2.4(17)
P2 C19 C20 C21 176.3(9)
C19 C20 C21 C22 1.8(18)
C20 C21 C22 C23 0.2(19)
C21 C22 C23 C24 -1.5(18)
C22 C23 C24 C19 0.8(16)
C20 C19 C24 C23 1.1(16)
P2 C19 C24 C23 -177.6(8)
C25 P2 C31 N2 167.9(7)
C19 P2 C31 N2 -83.4(8)
Rh1 P2 C31 N2 40.6(8)
C25 P2 C31 C32 -13.0(10)
C19 P2 C31 C32 95.8(10)
Rh1 P2 C31 C32 -140.2(9)
N2 C31 C32 C33 -1.6(17)
P2 C31 C32 C33 179.4(9)
C31 C32 C33 C34 -1.2(18)
C32 C33 C34 C35 2.8(19)
C33 C34 C35 N2 -1.9(19)
C32 C31 N2 C35 2.5(15)
P2 C31 N2 C35 -178.3(8)
C34 C35 N2 C31 -0.8(16)
C7 P1 C1' C6' 156(4)
C13' P1 C1' C6' -97(5)
Rh1 P1 C1' C6' 30(5)
C7 P1 C1' C2' -39(4)
C13' P1 C1' C2' 68(4)
Rh1 P1 C1' C2' -165(3)
C6' C1' C2' F1' 169(5)
P1 C1' C2' F1' 3(6)
C6' C1' C2' C3' -8(7)
P1 C1' C2' C3' -174(4)
F1' C2' C3' F2' 4(7)
C1' C2' C3' F2' -179(4)
F1' C2' C3' C4' -178(5)
C1' C2' C3' C4' -1(7)
F2' C3' C4' F3' -15(7)
C2' C3' C4' F3' 167(5)
F2' C3' C4' C5' -176(4)
C2' C3' C4' C5' 6(7)
F3' C4' C5' F4' 4(7)
C3' C4' C5' F4' 167(5)
F3' C4' C5' C6' -164(6)
C3' C4' C5' C6' 0(8)
F4' C5' C6' C1' -178(6)
C4' C5' C6' C1' -9(9)
F4' C5' C6' I1' 12(8)
C4' C5' C6' I1' -179(5)
C2' C1' C6' C5' 13(9)
P1 C1' C6' C5' 179(5)
C2' C1' C6' I1' -177(4)
P1 C1' C6' I1' -11(7)
C18' C13' C14' C15' 0.0
P1 C13' C14' C15' 168(3)
C13' C14' C15' C16' 0.0
C14' C15' C16' C17' 0.0
C15' C16' C17' C18' 0.0
C16' C17' C18' C13' 0.0
C14' C13' C18' C17' 0.0
P1 C13' C18' C17' -171(3)
C24' C19' C20' C21' 2(6)
P2 C19' C20' C21' -179(3)
C19' C20' C21' C22' -6(6)
C20' C21' C22' C23' 11(6)
C21' C22' C23' C24' -12(6)
C22' C23' C24' C19' 9(6)
C20' C19' C24' C23' -4(6)
P2 C19' C24' C23' 178(3)
C25 P2 C31' N2' -102(3)
C19' P2 C31' N2' 145(3)
Rh1 P2 C31' N2' 33(3)
C25 P2 C31' C32' 65(4)
C19' P2 C31' C32' -48(3)
Rh1 P2 C31' C32' -160(3)
N2' C31' C32' C33' 10(6)
P2 C31' C32' C33' -155(3)
C31' C32' C33' C34' -12(6)
C32' C33' C34' C35' 3(6)
C33' C34' C35' N2' 8(6)
C32' C31' N2' C35' 0(6)
P2 C31' N2' C35' 168(3)
C34' C35' N2' C31' -10(6)
C1' P1 C7 C12 -57.1(15)
C1 P1 C7 C12 -168.1(6)
C13 P1 C7 C12 -57.2(6)
C13' P1 C7 C12 -169.2(12)
Rh1 P1 C7 C12 67.8(5)
C1' P1 C7 C8 125.2(15)
C1 P1 C7 C8 14.2(7)
C13 P1 C7 C8 125.0(6)
C13' P1 C7 C8 13.0(13)
Rh1 P1 C7 C8 -109.9(5)
C12 C7 C8 C9 0.0(9)
P1 C7 C8 C9 177.7(5)
C7 C8 C9 C10 0.4(10)
C8 C9 C10 C11 -0.2(10)
C9 C10 C11 C12 -0.4(11)
C10 C11 C12 C7 0.8(11)
C8 C7 C12 C11 -0.6(10)
P1 C7 C12 C11 -178.4(5)
C31' P2 C25 C26 28.1(12)
C31 P2 C25 C26 123.7(7)
C19 P2 C25 C26 13.5(8)
C19' P2 C25 C26 129.3(12)
Rh1 P2 C25 C26 -109.3(6)
C31' P2 C25 C30 -157.1(11)
C31 P2 C25 C30 -61.5(8)
C19 P2 C25 C30 -171.6(7)
C19' P2 C25 C30 -55.8(12)
Rh1 P2 C25 C30 65.5(8)
C30 C25 C26 C27 -0.9(13)
P2 C25 C26 C27 173.9(7)
C25 C26 C27 C28 1.2(13)
C26 C27 C28 C29 -0.9(14)
C27 C28 C29 C30 0.2(16)
C28 C29 C30 C25 0.2(15)
C26 C25 C30 C29 0.1(13)
P2 C25 C30 C29 -174.8(7)
C17A B1A C1A C2A -105.3(6)
C25A B1A C1A C2A 18.1(8)
C9A B1A C1A C2A 133.5(6)
C17A B1A C1A C6A 71.1(6)
C25A B1A C1A C6A -165.5(5)
C9A B1A C1A C6A -50.2(7)
C6A C1A C2A C3A 1.7(8)
B1A C1A C2A C3A 178.2(5)
C1A C2A C3A C4A -1.3(9)
C1A C2A C3A C7A -178.4(6)
C2A C3A C4A C5A 0.5(9)
C7A C3A C4A C5A 177.6(6)
C3A C4A C5A C6A -0.2(9)
C3A C4A C5A C8A -179.4(6)
C4A C5A C6A C1A 0.7(10)
C8A C5A C6A C1A 180.0(6)
C2A C1A C6A C5A -1.4(9)
B1A C1A C6A C5A -178.1(6)
C4A C3A C7A F1A -98.3(7)
C2A C3A C7A F1A 78.9(7)
C4A C3A C7A F3A 22.9(8)
C2A C3A C7A F3A -160.0(5)
C4A C3A C7A F2A 142.1(6)
C2A C3A C7A F2A -40.7(8)
C4A C5A C8A F5A -103(3)
C6A C5A C8A F5A 78(3)
C4A C5A C8A F4A' -7.5(13)
C6A C5A C8A F4A' 173.2(10)
C4A C5A C8A F6A' 114.7(10)
C6A C5A C8A F6A' -64.6(12)
C4A C5A C8A F5A' -126.9(9)
C6A C5A C8A F5A' 53.9(10)
C4A C5A C8A F4A 24(2)
C6A C5A C8A F4A -155(2)
C4A C5A C8A F6A 133(2)
C6A C5A C8A F6A -46(2)
C17A B1A C9A C10A -142.2(5)
C1A B1A C9A C10A -26.3(7)
C25A B1A C9A C10A 95.2(6)
C17A B1A C9A C14A 43.4(7)
C1A B1A C9A C14A 159.3(5)
C25A B1A C9A C14A -79.2(6)
C14A C9A C10A C11A -0.2(9)
B1A C9A C10A C11A -174.8(6)
C9A C10A C11A C12A 0.6(10)
C9A C10A C11A C15A -178.4(7)
C10A C11A C12A C13A -0.4(10)
C15A C11A C12A C13A 178.6(8)
C11A C12A C13A C14A -0.2(10)
C11A C12A C13A C16A 178.4(7)
C12A C13A C14A C9A 0.7(10)
C16A C13A C14A C9A -177.9(7)
C10A C9A C14A C13A -0.5(9)
B1A C9A C14A C13A 174.2(6)
C12A C11A C15A F8A' -65(4)
C10A C11A C15A F8A' 114(4)
C12A C11A C15A F9A 96.4(10)
C10A C11A C15A F9A -84.5(10)
C12A C11A C15A F7A -25.8(12)
C10A C11A C15A F7A 153.3(8)
C12A C11A C15A F8A -141.0(8)
C10A C11A C15A F8A 38.2(11)
C12A C11A C15A F9A' 130.1(18)
C10A C11A C15A F9A' -50.8(19)
C12A C11A C15A F7A' 42.9(15)
C10A C11A C15A F7A' -138.0(14)
C14A C13A C16A F12' 172.7(14)
C12A C13A C16A F12' -6.0(17)
C14A C13A C16A F10A -8.3(14)
C12A C13A C16A F10A 173.1(10)
C14A C13A C16A F11' -64.1(16)
C12A C13A C16A F11' 117.2(14)
C14A C13A C16A F12A 124.0(11)
C12A C13A C16A F12A -54.6(13)
C14A C13A C16A F10' 46.4(14)
C12A C13A C16A F10' -132.3(12)
C14A C13A C16A F11A -121.6(10)
C12A C13A C16A F11A 59.8(11)
C1A B1A C17A C22A 81.4(6)
C25A B1A C17A C22A -42.5(7)
C9A B1A C17A C22A -160.0(5)
C1A B1A C17A C18A -88.9(6)
C25A B1A C17A C18A 147.2(5)
C9A B1A C17A C18A 29.7(7)
C22A C17A C18A C19A 0.4(8)
B1A C17A C18A C19A 171.2(5)
C17A C18A C19A C20A 0.5(9)
C17A C18A C19A C23A -176.0(5)
C18A C19A C20A C21A -0.4(9)
C23A C19A C20A C21A 176.2(5)
C19A C20A C21A C22A -0.6(9)
C19A C20A C21A C24A -179.8(6)
C20A C21A C22A C17A 1.6(9)
C24A C21A C22A C17A -179.3(5)
C18A C17A C22A C21A -1.4(8)
B1A C17A C22A C21A -172.3(5)
C20A C19A C23A F15A 173.4(14)
C18A C19A C23A F15A -10.0(15)
C20A C19A C23A F13' 29.6(18)
C18A C19A C23A F13' -153.8(17)
C20A C19A C23A F14' -90.2(18)
C18A C19A C23A F14' 86.4(18)
C20A C19A C23A F15' 151.1(16)
C18A C19A C23A F15' -32.3(17)
C20A C19A C23A F14A -63.2(16)
C18A C19A C23A F14A 113.4(16)
C20A C19A C23A F13A 51.4(14)
C18A C19A C23A F13A -132.0(13)
C20A C21A C24A F17' 115.4(12)
C22A C21A C24A F17' -63.7(13)
C20A C21A C24A F16A -91.0(11)
C22A C21A C24A F16A 89.8(11)
C20A C21A C24A F18' -5.6(13)
C22A C21A C24A F18' 175.2(11)
C20A C21A C24A F18A 31.5(12)
C22A C21A C24A F18A -147.7(10)
C20A C21A C24A F16' -124.4(12)
C22A C21A C24A F16' 56.4(12)
C20A C21A C24A F17A 148.8(9)
C22A C21A C24A F17A -30.4(11)
C17A B1A C25A C30A 160.1(5)
C1A B1A C25A C30A 41.4(7)
C9A B1A C25A C30A -77.0(6)
C17A B1A C25A C26A -27.8(7)
C1A B1A C25A C26A -146.5(5)
C9A B1A C25A C26A 95.0(6)
C30A C25A C26A C27A -0.2(8)
B1A C25A C26A C27A -172.6(5)
C25A C26A C27A C28A -0.8(10)
C25A C26A C27A C31A -180.0(6)
C26A C27A C28A C29A 1.0(10)
C31A C27A C28A C29A -179.8(6)
C27A C28A C29A C30A -0.3(9)
C27A C28A C29A C32A -177.6(6)
C28A C29A C30A C25A -0.7(9)
C32A C29A C30A C25A 176.6(6)
C26A C25A C30A C29A 0.9(8)
B1A C25A C30A C29A 173.5(5)
C28A C27A C31A F24' -144.0(13)
C26A C27A C31A F24' 35.2(15)
C28A C27A C31A F23' -6.8(13)
C26A C27A C31A F23' 172.4(10)
C28A C27A C31A F23A 51.1(12)
C26A C27A C31A F23A -129.7(10)
C28A C27A C31A F22A 177.5(9)
C26A C27A C31A F22A -3.3(12)
C28A C27A C31A F24A -66.8(10)
C26A C27A C31A F24A 112.4(9)
C28A C27A C31A F22' 101.8(10)
C26A C27A C31A F22' -79.0(11)
C28A C29A C32A F20' -48(3)
C30A C29A C32A F20' 135(3)
C28A C29A C32A F19A -138.8(8)
C30A C29A C32A F19A 43.8(9)
C28A C29A C32A F20A -17.9(10)
C30A C29A C32A F20A 164.7(7)
C28A C29A C32A F21A 101.4(8)
C30A C29A C32A F21A -76.0(9)
C28A C29A C32A F19' -178(3)
C30A C29A C32A F19' 4(3)
C28A C29A C32A F21' 68(2)
C30A C29A C32A F21' -109(2)
